data_7706734
loop_
_publ_author_name
'Mikata, Yuji'
'Kuroda, Yasuko'
'Naito, Kyoko'
'Murakami, Kana'
'Yamamoto, Chihiro'
'Yabe, Shoko'
'Yonemura, Shizuka'
'Matsumoto, Arimasa'
'Katano, Hajime'

_publ_section_title
;
 Structure and electrochemical properties of
 (\m-O)<sub>2</sub>Mn<sub>2</sub>(iii,iii) and
 (\m-O)<sub>2</sub>Mn<sub>2</sub>(iii,iv) complexes supported by
 pyridine-, quinoline-, isoquinoline- and quinoxaline-based tetranitrogen
 ligands.
;
_journal_issue 12
_journal_name_full 'Dalton transactions (Cambridge, England : 2003)'
_journal_page_first 4133
_journal_page_last 4144
_journal_paper_doi 10.1039/d1dt00184a
_journal_volume 50
_journal_year 2021
_chemical_formula_moiety 'C64 H78 Cl3 Mn2 N12 O15'
_chemical_formula_sum 'C64 H78 Cl3 Mn2 N12 O15'
_chemical_formula_weight 1471.63
_space_group_crystal_system monoclinic
_space_group_IT_number 15
_space_group_name_Hall '-C 2yc'
_space_group_name_H-M_alt 'C 1 2/c 1'
_atom_sites_solution_hydrogens geom
_atom_sites_solution_primary direct
_atom_sites_solution_secondary difmap
_audit_update_record
;
2021-01-18 deposited with the CCDC.	2021-03-01 downloaded from the CCDC.
;
_cell_angle_alpha 90.0000
_cell_angle_beta 132.3620
_cell_angle_gamma 90.0000
_cell_formula_units_Z 4
_cell_length_a 25.4941
_cell_length_b 19.1689
_cell_length_c 19.1973
_cell_measurement_reflns_used 6836
_cell_measurement_temperature 153
_cell_measurement_theta_max 27.52
_cell_measurement_theta_min 3.01
_cell_volume 6932.089
_computing_cell_refinement CrystalClear
_computing_data_collection 'CrystalClear (Rigaku/MSC Inc., 2006)'
_computing_data_reduction CrystalClear
_computing_molecular_graphics 'CrystalStructure 4.2.5'
_computing_publication_material 'CrystalStructure 4.2.5 (Rigaku, 2017)'
_computing_structure_refinement 'SHELXL Version 2016/6 (Sheldrick, 2008)'
_computing_structure_solution 'Il Milione (Burla, et al., 2007)'
_diffrn_ambient_temperature 153
_diffrn_detector_area_resol_mean 7.314
_diffrn_measured_fraction_theta_full 0.997
_diffrn_measured_fraction_theta_max 0.997
_diffrn_measurement_device_type 'Rigaku Mercury70'
_diffrn_measurement_method \w
_diffrn_radiation_type 'Mo K\a'
_diffrn_radiation_wavelength 0.71075
_diffrn_reflns_av_R_equivalents 0.0418
_diffrn_reflns_Laue_measured_fraction_full 0.997
_diffrn_reflns_Laue_measured_fraction_max 0.997
_diffrn_reflns_limit_h_max 33
_diffrn_reflns_limit_h_min -32
_diffrn_reflns_limit_k_max 23
_diffrn_reflns_limit_k_min -24
_diffrn_reflns_limit_l_max 24
_diffrn_reflns_limit_l_min -24
_diffrn_reflns_number 33734
_diffrn_reflns_point_group_measured_fraction_full 0.997
_diffrn_reflns_point_group_measured_fraction_max 0.997
_diffrn_reflns_theta_full 25.242
_diffrn_reflns_theta_max 27.486
_diffrn_reflns_theta_min 3.012
_diffrn_standards_number 0
_exptl_absorpt_coefficient_mu 0.553
_exptl_absorpt_correction_T_max 0.895
_exptl_absorpt_correction_T_min 0.739
_exptl_absorpt_correction_type multi-scan
_exptl_absorpt_process_details 'REQAB (Rigaku, 1998)'
_exptl_crystal_colour brown
_exptl_crystal_density_diffrn 1.410
_exptl_crystal_density_method 'not measured'
_exptl_crystal_description unknown
_exptl_crystal_F_000 3068.00
_exptl_crystal_size_max 0.300
_exptl_crystal_size_mid 0.200
_exptl_crystal_size_min 0.200
_refine_diff_density_max 0.99
_refine_diff_density_min -0.93
_refine_ls_extinction_method none
_refine_ls_goodness_of_fit_ref 1.098
_refine_ls_hydrogen_treatment constr
_refine_ls_number_parameters 471
_refine_ls_number_reflns 7928
_refine_ls_number_restraints 0
_refine_ls_R_factor_all 0.0864
_refine_ls_R_factor_gt 0.0774
_refine_ls_shift/su_max 0.002
_refine_ls_structure_factor_coef Fsqd
_refine_ls_weighting_details 'w = 1/[\s^2^(Fo^2^)+(0.1288P)^2^+10.9886P] where P=(Fo^2^+2Fc^2^)/3'
_refine_ls_weighting_scheme calc
_refine_ls_wR_factor_gt 0.2182
_refine_ls_wR_factor_ref 0.2296
_reflns_Friedel_coverage 0.000
_reflns_number_gt 6834
_reflns_number_total 7928
_reflns_threshold_expression F^2^>2.0\s(F^2^)
_cod_data_source_file d1dt00184a2.cif
_cod_data_source_block 1-isoBQDMDACH-Mn(ClO4)2
_cod_depositor_comments 'Adding full bibliography for 7706733--7706742.cif.'
_cod_original_cell_volume 6932.0881
_cod_database_code 7706734

loop_
_space_group_symop_operation_xyz
'x, y, z'
'-x, y, -z+1/2'
'x+1/2, y+1/2, z'
'-x+1/2, y+1/2, -z+1/2'
'-x, -y, -z'
'x, -y, z-1/2'
'-x+1/2, -y+1/2, -z'
'x+1/2, -y+1/2, z-1/2'

loop_
_atom_site_label
_atom_site_type_symbol
_atom_site_fract_x
_atom_site_fract_y
_atom_site_fract_z
_atom_site_U_iso_or_equiv
_atom_site_adp_type
_atom_site_occupancy
_atom_site_site_symmetry_order
_atom_site_calc_flag
_atom_site_refinement_flags_posn
_atom_site_refinement_flags_adp
_atom_site_refinement_flags_occupancy
_atom_site_disorder_assembly
_atom_site_disorder_group
Mn1 Mn 0.500000 0.31680(3) 0.250000 0.03591(19) Uani 1 2 d S T P . .
Mn2 Mn 0.500000 0.45657(3) 0.250000 0.03380(19) Uani 1 2 d S T P . .
Cl1 Cl 0.19980(5) 0.40129(5) 0.04513(6) 0.0526(2) Uani 1 1 d . . . . .
Cl2 Cl 0.24692(12) 0.73239(13) -0.02088(14) 0.0675(5) Uani 0.5 1 d . . P . .
O1 O 0.54766(11) 0.38431(11) 0.24866(14) 0.0361(5) Uani 1 1 d . . . . .
O2 O 0.2028(3) 0.4344(5) -0.0164(4) 0.172(3) Uani 1 1 d . . . . .
O3 O 0.1386(2) 0.4069(4) 0.0311(3) 0.132(2) Uani 1 1 d . . . . .
O4 O 0.2637(2) 0.3923(3) 0.1363(3) 0.133(2) Uani 1 1 d . . . . .
O5 O 0.1890(4) 0.3353(4) 0.0031(5) 0.089(2) Uani 0.5 1 d . . P . .
O6 O 0.2107(6) 0.4764(5) 0.0719(8) 0.133(4) Uani 0.5 1 d . . P . .
O7 O 0.2567(3) 0.6940(4) 0.0406(5) 0.180(3) Uani 1 1 d . . . . .
O8 O 0.1877(4) 0.7045(4) -0.1084(5) 0.086(2) Uani 0.5 1 d . . P . .
O9 O 0.3095(4) 0.7171(5) -0.0019(5) 0.092(2) Uani 0.5 1 d . . P . .
O10 O 0.000000 0.500000 0.000000 0.293(9) Uani 1 2 d S . P . .
O11 O -0.0317(7) 0.5915(14) -0.1165(18) 0.39(2) Uani 0.5 1 d . . P . .
N1 N 0.46004(16) 0.23529(15) 0.27655(19) 0.0463(6) Uani 1 1 d . . . . .
N2 N 0.42186(14) 0.30761(14) 0.10724(18) 0.0395(5) Uani 1 1 d . . . . .
N3 N 0.57075(13) 0.53852(14) 0.28510(17) 0.0381(6) Uani 1 1 d . . . . .
N4 N 0.43049(13) 0.47424(14) 0.09345(16) 0.0378(5) Uani 1 1 d . . . . .
N5 N 0.46257(19) 0.6299(2) 0.0104(3) 0.0663(9) Uani 1 1 d . . . . .
N6 N 0.1084(4) 0.6470(4) 0.0932(5) 0.138(2) Uani 1 1 d . . . . .
C1 C 0.4958(2) 0.16800(19) 0.2856(3) 0.0547(9) Uani 1 1 d . . . . .
H1 H 0.544422 0.167302 0.349977 0.066 Uiso 1 1 calc R U . . .
C2 C 0.4571(3) 0.1022(2) 0.2757(3) 0.0712(13) Uani 1 1 d . . . . .
H2A H 0.454176 0.102080 0.324587 0.085 Uiso 1 1 calc R U . . .
H2B H 0.408087 0.101838 0.213125 0.085 Uiso 1 1 calc R U . . .
C3 C 0.4966(3) 0.0372(2) 0.2863(4) 0.0843(16) Uani 1 1 d . . . . .
H3A H 0.544435 0.035985 0.350398 0.101 Uiso 1 1 calc R U . . .
H3B H 0.470573 -0.005056 0.278136 0.101 Uiso 1 1 calc R U . . .
C4 C 0.4838(2) 0.2531(2) 0.3697(2) 0.0508(8) Uani 1 1 d . . . . .
H4A H 0.479842 0.211471 0.396469 0.061 Uiso 1 1 calc R U . . .
H4B H 0.453076 0.290158 0.361646 0.061 Uiso 1 1 calc R U . . .
C5 C 0.44090(19) 0.27755(17) 0.0647(2) 0.0435(7) Uani 1 1 d . . . . .
C6 C 0.35460(17) 0.33426(19) 0.0549(2) 0.0440(7) Uani 1 1 d . . . . .
H6 H 0.341070 0.353891 0.086241 0.053 Uiso 1 1 calc R U . . .
C7 C 0.30711(18) 0.3330(2) -0.0408(2) 0.0496(8) Uani 1 1 d . . . . .
H7 H 0.260766 0.351468 -0.075778 0.060 Uiso 1 1 calc R U . . .
C8 C 0.2814(2) 0.3068(2) -0.1884(2) 0.0614(11) Uani 1 1 d . . . . .
H8 H 0.235842 0.327830 -0.225944 0.074 Uiso 1 1 calc R U . . .
C9 C 0.3037(2) 0.2789(2) -0.2300(3) 0.0647(11) Uani 1 1 d . . . . .
H9 H 0.273899 0.282156 -0.296425 0.078 Uiso 1 1 calc R U . . .
C10 C 0.3693(3) 0.2459(2) -0.1773(3) 0.0630(11) Uani 1 1 d . . . . .
H10 H 0.382410 0.224827 -0.208461 0.076 Uiso 1 1 calc R U . . .
C11 C 0.4151(2) 0.24335(19) -0.0805(3) 0.0537(9) Uani 1 1 d . . . . .
H11 H 0.460112 0.221441 -0.044750 0.064 Uiso 1 1 calc R U . . .
C12 C 0.3947(2) 0.27367(18) -0.0347(2) 0.0474(8) Uani 1 1 d . . . . .
C13 C 0.32657(19) 0.3044(2) -0.0885(2) 0.0493(8) Uani 1 1 d . . . . .
C14 C 0.3813(2) 0.2314(2) 0.2070(3) 0.0564(9) Uani 1 1 d . . . . .
H14A H 0.361663 0.278024 0.197592 0.068 Uiso 1 1 calc R U . . .
H14B H 0.365991 0.199896 0.230539 0.068 Uiso 1 1 calc R U . . .
H14C H 0.364342 0.213736 0.146870 0.068 Uiso 1 1 calc R U . . .
C15 C 0.54029(18) 0.60592(17) 0.2876(2) 0.0439(7) Uani 1 1 d . . . . .
H15 H 0.554359 0.608446 0.350324 0.053 Uiso 1 1 calc R U . . .
C16 C 0.5690(2) 0.6713(2) 0.2773(3) 0.0544(9) Uani 1 1 d . . . . .
H16A H 0.555277 0.670816 0.215179 0.065 Uiso 1 1 calc R U . . .
H16B H 0.621519 0.671662 0.326867 0.065 Uiso 1 1 calc R U . . .
C17 C 0.5393(3) 0.7375(2) 0.2858(4) 0.0740(12) Uani 1 1 d . . . . .
H17A H 0.556107 0.739664 0.349598 0.089 Uiso 1 1 calc R U . . .
H17B H 0.557211 0.779262 0.277086 0.089 Uiso 1 1 calc R U . . .
C18 C 0.64030(16) 0.52610(19) 0.3807(2) 0.0427(7) Uani 1 1 d . . . . .
H18A H 0.669032 0.569294 0.404409 0.051 Uiso 1 1 calc R U . . .
H18B H 0.666058 0.489214 0.378016 0.051 Uiso 1 1 calc R U . . .
C19 C 0.36880(16) 0.50405(17) 0.0521(2) 0.0386(6) Uani 1 1 d . . . . .
C20 C 0.44310(16) 0.45013(16) 0.0386(2) 0.0381(6) Uani 1 1 d . . . . .
H20 H 0.487437 0.428685 0.068375 0.046 Uiso 1 1 calc R U . . .
C21 C 0.39431(17) 0.45587(17) -0.0571(2) 0.0424(7) Uani 1 1 d . . . . .
H21 H 0.404820 0.438182 -0.092731 0.051 Uiso 1 1 calc R U . . .
C22 C 0.2755(2) 0.4959(2) -0.2021(2) 0.0587(10) Uani 1 1 d . . . . .
H22 H 0.284000 0.479631 -0.240478 0.070 Uiso 1 1 calc R U . . .
C23 C 0.2121(2) 0.5269(3) -0.2428(3) 0.0701(12) Uani 1 1 d . . . . .
H23 H 0.176949 0.531767 -0.309390 0.084 Uiso 1 1 calc R U . . .
C24 C 0.1982(2) 0.5519(3) -0.1875(3) 0.0652(11) Uani 1 1 d . . . . .
H24 H 0.154060 0.573483 -0.216838 0.078 Uiso 1 1 calc R U . . .
C25 C 0.24860(19) 0.5449(2) -0.0911(2) 0.0534(9) Uani 1 1 d . . . . .
H25 H 0.239083 0.561594 -0.053989 0.064 Uiso 1 1 calc R U . . .
C26 C 0.31457(16) 0.51305(19) -0.0471(2) 0.0432(7) Uani 1 1 d . . . . .
C27 C 0.32816(17) 0.48800(19) -0.1035(2) 0.0441(7) Uani 1 1 d . . . . .
C28 C 0.58318(18) 0.54067(19) 0.2199(2) 0.0456(7) Uani 1 1 d . . . . .
H28A H 0.594879 0.493753 0.213682 0.055 Uiso 1 1 calc R U . . .
H28B H 0.622655 0.572376 0.245101 0.055 Uiso 1 1 calc R U . . .
H28C H 0.540215 0.557296 0.157976 0.055 Uiso 1 1 calc R U . . .
C29 C 0.4065(2) 0.6497(2) -0.0523(3) 0.0569(9) Uani 1 1 d . . . . .
C30 C 0.3374(3) 0.6722(3) -0.1343(5) 0.112(2) Uani 1 1 d . . . . .
H30A H 0.336124 0.723317 -0.136917 0.134 Uiso 1 1 calc R U . . .
H30B H 0.302483 0.655338 -0.131637 0.134 Uiso 1 1 calc R U . . .
H30C H 0.326090 0.653525 -0.190572 0.134 Uiso 1 1 calc R U . . .
C31 C 0.1195(5) 0.6307(3) 0.0450(6) 0.113(2) Uani 1 1 d . . . . .
C32 C 0.1251(7) 0.6084(4) -0.0246(10) 0.183(5) Uani 1 1 d . . . . .
H32A H 0.158424 0.639070 -0.019342 0.219 Uiso 1 1 calc R U . . .
H32B H 0.078331 0.611345 -0.088544 0.219 Uiso 1 1 calc R U . . .
H32C H 0.142352 0.560206 -0.011375 0.219 Uiso 1 1 calc R U . . .

loop_
_atom_site_aniso_label
_atom_site_aniso_U_11
_atom_site_aniso_U_22
_atom_site_aniso_U_33
_atom_site_aniso_U_23
_atom_site_aniso_U_13
_atom_site_aniso_U_12
Mn1 0.0374(3) 0.0462(4) 0.0276(3) 0.000 0.0233(3) 0.000
Mn2 0.0324(3) 0.0468(4) 0.0239(3) 0.000 0.0196(3) 0.000
Cl1 0.0517(5) 0.0576(5) 0.0460(5) -0.0053(4) 0.0319(4) -0.0078(4)
Cl2 0.0659(12) 0.0819(16) 0.0469(11) 0.0080(9) 0.0348(10) 0.0154(11)
O1 0.0347(10) 0.0497(12) 0.0275(9) 0.0049(8) 0.0224(9) 0.0040(8)
O2 0.112(4) 0.332(9) 0.095(3) 0.065(5) 0.080(3) 0.023(5)
O3 0.079(3) 0.240(6) 0.097(3) 0.037(3) 0.067(3) 0.028(3)
O4 0.081(3) 0.233(7) 0.058(2) 0.025(3) 0.035(2) 0.040(3)
O5 0.113(6) 0.070(4) 0.094(5) -0.052(4) 0.074(5) -0.036(4)
O6 0.169(10) 0.074(5) 0.159(10) -0.018(6) 0.112(9) -0.025(6)
O7 0.108(4) 0.149(5) 0.129(5) 0.037(4) 0.017(3) 0.010(4)
O8 0.084(4) 0.087(5) 0.057(4) 0.007(3) 0.035(3) 0.029(4)
O9 0.076(4) 0.132(7) 0.078(5) 0.010(4) 0.056(4) 0.018(4)
O10 0.212(14) 0.38(2) 0.34(2) -0.177(19) 0.210(16) -0.068(16)
O11 0.087(8) 0.42(3) 0.35(3) -0.32(3) 0.022(12) 0.018(13)
N1 0.0510(15) 0.0538(16) 0.0374(13) -0.0058(12) 0.0312(13) -0.0094(13)
N2 0.0414(13) 0.0472(14) 0.0305(12) -0.0027(10) 0.0244(11) -0.0011(11)
N3 0.0375(13) 0.0515(15) 0.0284(11) 0.0022(10) 0.0235(11) -0.0012(11)
N4 0.0367(12) 0.0519(14) 0.0241(10) -0.0005(10) 0.0203(10) 0.0016(11)
N5 0.062(2) 0.071(2) 0.0554(19) 0.0145(17) 0.0356(18) 0.0047(17)
N6 0.144(5) 0.155(6) 0.140(6) -0.030(5) 0.106(5) 0.015(5)
C1 0.072(2) 0.0483(19) 0.0443(18) 0.0002(15) 0.0391(19) -0.0040(17)
C2 0.094(3) 0.057(2) 0.056(2) -0.0052(18) 0.048(3) -0.020(2)
C3 0.108(4) 0.048(2) 0.072(3) -0.001(2) 0.051(3) -0.010(2)
C4 0.064(2) 0.058(2) 0.0425(17) -0.0041(15) 0.0407(17) -0.0130(16)
C5 0.0568(19) 0.0461(17) 0.0365(15) -0.0029(12) 0.0350(15) -0.0027(14)
C6 0.0393(15) 0.0603(19) 0.0320(14) -0.0062(13) 0.0238(13) -0.0055(14)
C7 0.0404(16) 0.069(2) 0.0327(15) -0.0052(14) 0.0219(14) -0.0095(15)
C8 0.053(2) 0.090(3) 0.0307(16) -0.0110(17) 0.0242(16) -0.024(2)
C9 0.068(2) 0.088(3) 0.0370(17) -0.0192(18) 0.0348(18) -0.037(2)
C10 0.087(3) 0.070(2) 0.052(2) -0.0261(19) 0.055(2) -0.034(2)
C11 0.073(2) 0.0522(19) 0.0472(18) -0.0099(15) 0.0454(19) -0.0130(17)
C12 0.062(2) 0.0480(18) 0.0376(16) -0.0082(13) 0.0361(16) -0.0130(15)
C13 0.0506(18) 0.062(2) 0.0314(15) -0.0096(14) 0.0259(14) -0.0194(16)
C14 0.054(2) 0.071(2) 0.0464(18) -0.0090(17) 0.0343(17) -0.0211(18)
C15 0.0492(19) 0.0478(17) 0.0371(16) -0.0008(12) 0.0300(15) -0.0017(13)
C16 0.062(2) 0.052(2) 0.0501(19) -0.0028(15) 0.0385(18) -0.0096(16)
C17 0.091(3) 0.050(2) 0.086(3) -0.007(2) 0.062(3) -0.008(2)
C18 0.0366(15) 0.0615(19) 0.0272(13) -0.0013(13) 0.0204(12) -0.0071(14)
C19 0.0361(14) 0.0507(17) 0.0271(13) 0.0000(11) 0.0205(12) 0.0008(12)
C20 0.0405(15) 0.0473(16) 0.0319(14) -0.0003(12) 0.0266(13) 0.0014(12)
C21 0.0464(17) 0.0573(19) 0.0293(14) -0.0026(12) 0.0278(13) -0.0015(14)
C22 0.0508(19) 0.092(3) 0.0312(15) 0.0029(17) 0.0268(15) 0.0020(19)
C23 0.055(2) 0.109(4) 0.0308(16) 0.012(2) 0.0227(16) 0.011(2)
C24 0.0430(18) 0.105(3) 0.0386(18) 0.0164(19) 0.0237(16) 0.015(2)
C25 0.0462(18) 0.074(2) 0.0373(16) 0.0078(15) 0.0272(15) 0.0098(16)
C26 0.0397(15) 0.0589(19) 0.0292(14) 0.0039(13) 0.0225(13) 0.0024(14)
C27 0.0448(17) 0.0576(19) 0.0297(14) 0.0006(13) 0.0250(13) -0.0010(14)
C28 0.0461(17) 0.063(2) 0.0340(15) 0.0023(13) 0.0298(14) -0.0066(14)
C29 0.060(2) 0.053(2) 0.063(2) 0.0160(17) 0.044(2) 0.0058(17)
C30 0.068(3) 0.098(4) 0.123(5) 0.057(4) 0.046(3) 0.020(3)
C31 0.151(7) 0.077(4) 0.142(6) -0.015(4) 0.112(6) -0.007(4)
C32 0.266(14) 0.106(6) 0.310(17) -0.039(7) 0.249(14) -0.025(7)

loop_
_atom_type_symbol
_atom_type_description
_atom_type_scat_dispersion_real
_atom_type_scat_dispersion_imag
_atom_type_scat_source
C C 0.0033 0.0016
;
International Tables for Crystallography
(Vol. C, Tables 4.2.6.8 and 6.1.1.4)
;
H H 0.0000 0.0000
;
International Tables for Crystallography
(Vol. C, Table 6.1.1.4)
;
Cl Cl 0.1484 0.1585
;
International Tables for Crystallography
(Vol. C, Tables 4.2.6.8 and 6.1.1.4)
;
Mn Mn 0.3368 0.7283
;
International Tables for Crystallography
(Vol. C, Tables 4.2.6.8 and 6.1.1.4)
;
N N 0.0061 0.0033
;
International Tables for Crystallography
(Vol. C, Tables 4.2.6.8 and 6.1.1.4)
;
O O 0.0106 0.0060
;
International Tables for Crystallography
(Vol. C, Tables 4.2.6.8 and 6.1.1.4)
;

loop_
_geom_angle_atom_site_label_1
_geom_angle_atom_site_label_2
_geom_angle_atom_site_label_3
_geom_angle
_geom_angle_site_symmetry_1
_geom_angle_site_symmetry_3
_geom_angle_publ_flag
O1 Mn1 O1 87.22(13) . 2_655 ?
O1 Mn1 N2 95.81(10) . . ?
O1 Mn1 N2 91.37(10) 2_655 . ?
O1 Mn1 N2 91.37(10) . 2_655 ?
O1 Mn1 N2 95.81(10) 2_655 2_655 ?
N2 Mn1 N2 170.08(15) . 2_655 ?
O1 Mn1 N1 170.00(10) . . ?
O1 Mn1 N1 95.11(11) 2_655 . ?
N2 Mn1 N1 93.86(11) . . ?
N2 Mn1 N1 78.72(11) 2_655 . ?
O1 Mn1 N1 95.11(10) . 2_655 ?
O1 Mn1 N1 170.00(10) 2_655 2_655 ?
N2 Mn1 N1 78.72(11) . 2_655 ?
N2 Mn1 N1 93.86(11) 2_655 2_655 ?
N1 Mn1 N1 84.26(16) . 2_655 ?
O1 Mn1 Mn2 43.61(7) . . ?
O1 Mn1 Mn2 43.61(7) 2_655 . ?
N2 Mn1 Mn2 94.96(8) . . ?
N2 Mn1 Mn2 94.96(8) 2_655 . ?
N1 Mn1 Mn2 137.87(8) . . ?
N1 Mn1 Mn2 137.87(8) 2_655 . ?
O1 Mn2 O1 83.33(13) . 2_655 ?
O1 Mn2 N3 165.86(9) . 2_655 ?
O1 Mn2 N3 97.60(10) 2_655 2_655 ?
O1 Mn2 N3 97.60(10) . . ?
O1 Mn2 N3 165.86(9) 2_655 . ?
N3 Mn2 N3 84.97(14) 2_655 . ?
O1 Mn2 N4 101.32(9) . 2_655 ?
O1 Mn2 N4 91.57(9) 2_655 2_655 ?
N3 Mn2 N4 92.77(9) 2_655 2_655 ?
N3 Mn2 N4 74.38(9) . 2_655 ?
O1 Mn2 N4 91.57(9) . . ?
O1 Mn2 N4 101.32(9) 2_655 . ?
N3 Mn2 N4 74.38(9) 2_655 . ?
N3 Mn2 N4 92.77(9) . . ?
N4 Mn2 N4 162.77(14) 2_655 . ?
O1 Mn2 Mn1 41.66(6) . . ?
O1 Mn2 Mn1 41.66(6) 2_655 . ?
N3 Mn2 Mn1 137.52(7) 2_655 . ?
N3 Mn2 Mn1 137.52(7) . . ?
N4 Mn2 Mn1 98.62(7) 2_655 . ?
N4 Mn2 Mn1 98.61(7) . . ?
O4 Cl1 O2 116.2(3) . . ?
O4 Cl1 O3 117.7(3) . . ?
O2 Cl1 O3 119.7(3) . . ?
O4 Cl1 O5 102.7(4) . . ?
O2 Cl1 O5 91.4(5) . . ?
O3 Cl1 O5 101.2(4) . . ?
O4 Cl1 O6 84.1(5) . . ?
O2 Cl1 O6 75.4(6) . . ?
O3 Cl1 O6 85.3(5) . . ?
O5 Cl1 O6 166.7(5) . . ?
Cl2 Cl2 O7 79.3(4) 7_565 . ?
Cl2 Cl2 O8 134.0(4) 7_565 . ?
O7 Cl2 O8 105.8(5) . . ?
Cl2 Cl2 O9 113.8(5) 7_565 . ?
O7 Cl2 O9 99.3(5) . . ?
O8 Cl2 O9 110.3(5) . . ?
Cl2 Cl2 O7 59.2(4) 7_565 7_565 ?
O7 Cl2 O7 138.5(3) . 7_565 ?
O8 Cl2 O7 103.3(4) . 7_565 ?
O9 Cl2 O7 97.5(5) . 7_565 ?
Cl2 Cl2 O9 39.8(3) 7_565 7_565 ?
O7 Cl2 O9 78.3(4) . 7_565 ?
O8 Cl2 O9 95.4(4) . 7_565 ?
O9 Cl2 O9 153.7(2) . 7_565 ?
O7 Cl2 O9 70.1(4) 7_565 7_565 ?
Mn1 O1 Mn2 94.73(10) . . ?
Cl1 O2 O6 55.0(4) . . ?
Cl1 O6 O2 49.7(4) . . ?
Cl2 O7 Cl2 41.5(3) . 7_565 ?
Cl2 O9 Cl2 26.3(2) . 7_565 ?
C14 N1 C4 107.5(3) . . ?
C14 N1 C1 113.8(3) . . ?
C4 N1 C1 109.2(3) . . ?
C14 N1 Mn1 113.6(2) . . ?
C4 N1 Mn1 104.4(2) . . ?
C1 N1 Mn1 107.9(2) . . ?
C5 N2 C6 120.3(3) . . ?
C5 N2 Mn1 115.6(2) . . ?
C6 N2 Mn1 124.0(2) . . ?
C18 N3 C28 107.0(2) . . ?
C18 N3 C15 107.9(2) . . ?
C28 N3 C15 113.9(2) . . ?
C18 N3 Mn2 109.00(19) . . ?
C28 N3 Mn2 111.72(19) . . ?
C15 N3 Mn2 107.12(18) . . ?
C19 N4 C20 119.0(2) . . ?
C19 N4 Mn2 114.36(18) . . ?
C20 N4 Mn2 126.2(2) . . ?
N1 C1 C1 109.5(2) . 2_655 ?
N1 C1 C2 113.5(4) . . ?
C1 C1 C2 110.9(3) 2_655 . ?
N1 C1 H1 107.5 . . ?
C1 C1 H1 107.5 2_655 . ?
C2 C1 H1 107.5 . . ?
C3 C2 C1 110.1(4) . . ?
C3 C2 H2A 109.6 . . ?
C1 C2 H2A 109.6 . . ?
C3 C2 H2B 109.6 . . ?
C1 C2 H2B 109.6 . . ?
H2A C2 H2B 108.2 . . ?
C3 C3 C2 110.6(3) 2_655 . ?
C3 C3 H3A 109.5 2_655 . ?
C2 C3 H3A 109.5 . . ?
C3 C3 H3B 109.5 2_655 . ?
C2 C3 H3B 109.5 . . ?
H3A C3 H3B 108.1 . . ?
N1 C4 C5 109.6(3) . 2_655 ?
N1 C4 H4A 109.7 . . ?
C5 C4 H4A 109.7 2_655 . ?
N1 C4 H4B 109.7 . . ?
C5 C4 H4B 109.7 2_655 . ?
H4A C4 H4B 108.2 . . ?
N2 C5 C12 122.3(3) . . ?
N2 C5 C4 114.3(3) . 2_655 ?
C12 C5 C4 123.3(3) . 2_655 ?
C7 C6 N2 121.2(3) . . ?
C7 C6 H6 119.4 . . ?
N2 C6 H6 119.4 . . ?
C6 C7 C13 120.1(3) . . ?
C6 C7 H7 120.0 . . ?
C13 C7 H7 120.0 . . ?
C9 C8 C13 119.8(4) . . ?
C9 C8 H8 120.1 . . ?
C13 C8 H8 120.1 . . ?
C8 C9 C10 121.6(3) . . ?
C8 C9 H9 119.2 . . ?
C10 C9 H9 119.2 . . ?
C11 C10 C9 120.5(4) . . ?
C11 C10 H10 119.7 . . ?
C9 C10 H10 119.7 . . ?
C10 C11 C12 119.4(4) . . ?
C10 C11 H11 120.3 . . ?
C12 C11 H11 120.3 . . ?
C11 C12 C5 122.6(3) . . ?
C11 C12 C13 120.1(3) . . ?
C5 C12 C13 117.3(3) . . ?
C7 C13 C12 118.8(3) . . ?
C7 C13 C8 122.7(4) . . ?
C12 C13 C8 118.5(3) . . ?
N1 C14 H14A 109.5 . . ?
N1 C14 H14B 109.5 . . ?
H14A C14 H14B 109.5 . . ?
N1 C14 H14C 109.5 . . ?
H14A C14 H14C 109.5 . . ?
H14B C14 H14C 109.5 . . ?
C15 C15 N3 111.2(2) 2_655 . ?
C15 C15 C16 109.6(2) 2_655 . ?
N3 C15 C16 113.1(3) . . ?
C15 C15 H15 107.6 2_655 . ?
N3 C15 H15 107.6 . . ?
C16 C15 H15 107.6 . . ?
C15 C16 C17 110.4(3) . . ?
C15 C16 H16A 109.6 . . ?
C17 C16 H16A 109.6 . . ?
C15 C16 H16B 109.6 . . ?
C17 C16 H16B 109.6 . . ?
H16A C16 H16B 108.1 . . ?
C17 C17 C16 110.9(3) 2_655 . ?
C17 C17 H17A 109.5 2_655 . ?
C16 C17 H17A 109.5 . . ?
C17 C17 H17B 109.5 2_655 . ?
C16 C17 H17B 109.5 . . ?
H17A C17 H17B 108.0 . . ?
N3 C18 C19 111.0(2) . 2_655 ?
N3 C18 H18A 109.4 . . ?
C19 C18 H18A 109.4 2_655 . ?
N3 C18 H18B 109.4 . . ?
C19 C18 H18B 109.4 2_655 . ?
H18A C18 H18B 108.0 . . ?
N4 C19 C26 123.1(3) . . ?
N4 C19 C18 114.3(2) . 2_655 ?
C26 C19 C18 122.5(3) . 2_655 ?
C21 C20 N4 122.3(3) . . ?
C21 C20 H20 118.8 . . ?
N4 C20 H20 118.8 . . ?
C20 C21 C27 120.3(3) . . ?
C20 C21 H21 119.9 . . ?
C27 C21 H21 119.9 . . ?
C23 C22 C27 120.2(3) . . ?
C23 C22 H22 119.9 . . ?
C27 C22 H22 119.9 . . ?
C22 C23 C24 121.1(3) . . ?
C22 C23 H23 119.5 . . ?
C24 C23 H23 119.5 . . ?
C25 C24 C23 120.0(4) . . ?
C25 C24 H24 120.0 . . ?
C23 C24 H24 120.0 . . ?
C24 C25 C26 120.2(3) . . ?
C24 C25 H25 119.9 . . ?
C26 C25 H25 119.9 . . ?
C25 C26 C19 123.0(3) . . ?
C25 C26 C27 119.4(3) . . ?
C19 C26 C27 117.5(3) . . ?
C22 C27 C21 123.2(3) . . ?
C22 C27 C26 119.1(3) . . ?
C21 C27 C26 117.8(3) . . ?
N3 C28 H28A 109.5 . . ?
N3 C28 H28B 109.5 . . ?
H28A C28 H28B 109.5 . . ?
N3 C28 H28C 109.5 . . ?
H28A C28 H28C 109.5 . . ?
H28B C28 H28C 109.5 . . ?
N5 C29 C30 176.1(6) . . ?
C29 C30 H30A 109.5 . . ?
C29 C30 H30B 109.5 . . ?
H30A C30 H30B 109.5 . . ?
C29 C30 H30C 109.5 . . ?
H30A C30 H30C 109.5 . . ?
H30B C30 H30C 109.5 . . ?
N6 C31 C32 173.7(10) . . ?
C31 C32 H32A 109.5 . . ?
C31 C32 H32B 109.5 . . ?
H32A C32 H32B 109.5 . . ?
C31 C32 H32C 109.5 . . ?
H32A C32 H32C 109.5 . . ?
H32B C32 H32C 109.5 . . ?

loop_
_geom_bond_atom_site_label_1
_geom_bond_atom_site_label_2
_geom_bond_distance
_geom_bond_site_symmetry_2
_geom_bond_publ_flag
Mn1 O1 1.787(2) . ?
Mn1 O1 1.787(2) 2_655 ?
Mn1 N2 2.038(3) . ?
Mn1 N2 2.038(3) 2_655 ?
Mn1 N1 2.107(3) . ?
Mn1 N1 2.107(3) 2_655 ?
Mn1 Mn2 2.6793(9) . ?
Mn2 O1 1.854(2) . ?
Mn2 O1 1.854(2) 2_655 ?
Mn2 N3 2.130(3) 2_655 ?
Mn2 N3 2.130(3) . ?
Mn2 N4 2.261(2) 2_655 ?
Mn2 N4 2.261(2) . ?
Cl1 O4 1.380(4) . ?
Cl1 O2 1.387(5) . ?
Cl1 O3 1.396(4) . ?
Cl1 O5 1.423(6) . ?
Cl1 O6 1.490(9) . ?
Cl2 Cl2 0.976(4) 7_565 ?
Cl2 O7 1.265(8) . ?
Cl2 O8 1.403(7) . ?
Cl2 O9 1.408(7) . ?
Cl2 O7 1.448(7) 7_565 ?
Cl2 O9 2.012(8) 7_565 ?
O2 O6 1.761(12) . ?
N1 C14 1.485(5) . ?
N1 C4 1.490(4) . ?
N1 C1 1.520(5) . ?
N2 C5 1.330(4) . ?
N2 C6 1.374(4) . ?
N3 C18 1.478(4) . ?
N3 C28 1.484(4) . ?
N3 C15 1.525(4) . ?
N4 C19 1.322(4) . ?
N4 C20 1.372(4) . ?
N5 C29 1.148(5) . ?
N6 C31 1.178(9) . ?
C1 C1 1.521(7) 2_655 ?
C1 C2 1.533(5) . ?
C1 H1 1.0000 . ?
C2 C3 1.527(7) . ?
C2 H2A 0.9900 . ?
C2 H2B 0.9900 . ?
C3 C3 1.516(11) 2_655 ?
C3 H3A 0.9900 . ?
C3 H3B 0.9900 . ?
C4 C5 1.494(5) 2_655 ?
C4 H4A 0.9900 . ?
C4 H4B 0.9900 . ?
C5 C12 1.416(4) . ?
C6 C7 1.358(4) . ?
C6 H6 0.9500 . ?
C7 C13 1.414(5) . ?
C7 H7 0.9500 . ?
C8 C9 1.364(6) . ?
C8 C13 1.424(4) . ?
C8 H8 0.9500 . ?
C9 C10 1.392(7) . ?
C9 H9 0.9500 . ?
C10 C11 1.377(5) . ?
C10 H10 0.9500 . ?
C11 C12 1.413(5) . ?
C11 H11 0.9500 . ?
C12 C13 1.418(5) . ?
C14 H14A 0.9800 . ?
C14 H14B 0.9800 . ?
C14 H14C 0.9800 . ?
C15 C15 1.519(7) 2_655 ?
C15 C16 1.531(5) . ?
C15 H15 1.0000 . ?
C16 C17 1.540(6) . ?
C16 H16A 0.9900 . ?
C16 H16B 0.9900 . ?
C17 C17 1.482(10) 2_655 ?
C17 H17A 0.9900 . ?
C17 H17B 0.9900 . ?
C18 C19 1.515(4) 2_655 ?
C18 H18A 0.9900 . ?
C18 H18B 0.9900 . ?
C19 C26 1.421(4) . ?
C20 C21 1.361(4) . ?
C20 H20 0.9500 . ?
C21 C27 1.411(5) . ?
C21 H21 0.9500 . ?
C22 C23 1.369(6) . ?
C22 C27 1.408(4) . ?
C22 H22 0.9500 . ?
C23 C24 1.410(6) . ?
C23 H23 0.9500 . ?
C24 C25 1.373(5) . ?
C24 H24 0.9500 . ?
C25 C26 1.414(5) . ?
C25 H25 0.9500 . ?
C26 C27 1.425(4) . ?
C28 H28A 0.9800 . ?
C28 H28B 0.9800 . ?
C28 H28C 0.9800 . ?
C29 C30 1.424(6) . ?
C30 H30A 0.9800 . ?
C30 H30B 0.9800 . ?
C30 H30C 0.9800 . ?
C31 C32 1.499(11) . ?
C32 H32A 0.9800 . ?
C32 H32B 0.9800 . ?
C32 H32C 0.9800 . ?

loop_
_geom_torsion_atom_site_label_1
_geom_torsion_atom_site_label_2
_geom_torsion_atom_site_label_3
_geom_torsion_atom_site_label_4
_geom_torsion
_geom_torsion_site_symmetry_1
_geom_torsion_site_symmetry_2
_geom_torsion_site_symmetry_3
_geom_torsion_site_symmetry_4
_geom_torsion_publ_flag
O1 Mn1 O1 Mn2 0.0 2_655 . . . ?
N2 Mn1 O1 Mn2 91.10(10) . . . . ?
N2 Mn1 O1 Mn2 -95.75(10) 2_655 . . . ?
N1 Mn1 O1 Mn2 -103.8(6) . . . . ?
N1 Mn1 O1 Mn2 170.25(10) 2_655 . . . ?
O1 Mn2 O1 Mn1 0.0 2_655 . . . ?
N3 Mn2 O1 Mn1 -94.6(4) 2_655 . . . ?
N3 Mn2 O1 Mn1 165.78(9) . . . . ?
N4 Mn2 O1 Mn1 90.28(10) 2_655 . . . ?
N4 Mn2 O1 Mn1 -101.22(10) . . . . ?
O4 Cl1 O2 O6 -75.7(6) . . . . ?
O3 Cl1 O2 O6 75.7(6) . . . . ?
O5 Cl1 O2 O6 179.4(6) . . . . ?
O4 Cl1 O6 O2 119.1(4) . . . . ?
O3 Cl1 O6 O2 -122.4(3) . . . . ?
O5 Cl1 O6 O2 -3(3) . . . . ?
O8 Cl2 O7 Cl2 -133.0(5) . . . 7_565 ?
O9 Cl2 O7 Cl2 112.7(5) . . . 7_565 ?
O7 Cl2 O7 Cl2 -0.006(1) 7_565 . . 7_565 ?
O9 Cl2 O7 Cl2 -40.6(3) 7_565 . . 7_565 ?
O7 Cl2 O9 Cl2 -82.4(5) . . . 7_565 ?
O8 Cl2 O9 Cl2 166.8(7) . . . 7_565 ?
O7 Cl2 O9 Cl2 59.6(5) 7_565 . . 7_565 ?
O9 Cl2 O9 Cl2 0.003(2) 7_565 . . 7_565 ?
C14 N1 C1 C1 88.8(4) . . . 2_655 ?
C4 N1 C1 C1 -151.1(4) . . . 2_655 ?
Mn1 N1 C1 C1 -38.2(4) . . . 2_655 ?
C14 N1 C1 C2 -35.8(4) . . . . ?
C4 N1 C1 C2 84.3(4) . . . . ?
Mn1 N1 C1 C2 -162.8(3) . . . . ?
N1 C1 C2 C3 -179.6(3) . . . . ?
C1 C1 C2 C3 56.6(5) 2_655 . . . ?
C1 C2 C3 C3 -57.8(6) . . . 2_655 ?
C14 N1 C4 C5 -163.8(3) . . . 2_655 ?
C1 N1 C4 C5 72.3(4) . . . 2_655 ?
Mn1 N1 C4 C5 -42.9(3) . . . 2_655 ?
C6 N2 C5 C12 2.2(5) . . . . ?
Mn1 N2 C5 C12 -173.6(2) . . . . ?
C6 N2 C5 C4 178.2(3) . . . 2_655 ?
Mn1 N2 C5 C4 2.4(4) . . . 2_655 ?
C5 N2 C6 C7 -2.5(5) . . . . ?
Mn1 N2 C6 C7 172.9(3) . . . . ?
N2 C6 C7 C13 -0.4(5) . . . . ?
C13 C8 C9 C10 2.0(6) . . . . ?
C8 C9 C10 C11 -3.2(6) . . . . ?
C9 C10 C11 C12 1.1(6) . . . . ?
C10 C11 C12 C5 -175.4(3) . . . . ?
C10 C11 C12 C13 2.0(5) . . . . ?
N2 C5 C12 C11 178.4(3) . . . . ?
C4 C5 C12 C11 2.8(5) 2_655 . . . ?
N2 C5 C12 C13 1.0(5) . . . . ?
C4 C5 C12 C13 -174.6(3) 2_655 . . . ?
C6 C7 C13 C12 3.6(5) . . . . ?
C6 C7 C13 C8 -174.6(4) . . . . ?
C11 C12 C13 C7 178.7(3) . . . . ?
C5 C12 C13 C7 -3.8(5) . . . . ?
C11 C12 C13 C8 -3.0(5) . . . . ?
C5 C12 C13 C8 174.4(3) . . . . ?
C9 C8 C13 C7 179.2(4) . . . . ?
C9 C8 C13 C12 1.0(6) . . . . ?
C18 N3 C15 C15 -153.1(3) . . . 2_655 ?
C28 N3 C15 C15 88.2(4) . . . 2_655 ?
Mn2 N3 C15 C15 -35.9(3) . . . 2_655 ?
C18 N3 C15 C16 83.0(3) . . . . ?
C28 N3 C15 C16 -35.7(4) . . . . ?
Mn2 N3 C15 C16 -159.7(2) . . . . ?
C15 C15 C16 C17 58.4(4) 2_655 . . . ?
N3 C15 C16 C17 -176.9(3) . . . . ?
C15 C16 C17 C17 -57.5(6) . . . 2_655 ?
C28 N3 C18 C19 -164.9(3) . . . 2_655 ?
C15 N3 C18 C19 72.1(3) . . . 2_655 ?
Mn2 N3 C18 C19 -43.9(3) . . . 2_655 ?
C20 N4 C19 C26 -0.5(5) . . . . ?
Mn2 N4 C19 C26 -173.2(3) . . . . ?
C20 N4 C19 C18 177.8(3) . . . 2_655 ?
Mn2 N4 C19 C18 5.1(4) . . . 2_655 ?
C19 N4 C20 C21 0.1(5) . . . . ?
Mn2 N4 C20 C21 171.8(2) . . . . ?
N4 C20 C21 C27 0.6(5) . . . . ?
C27 C22 C23 C24 0.3(7) . . . . ?
C22 C23 C24 C25 -0.3(8) . . . . ?
C23 C24 C25 C26 0.2(7) . . . . ?
C24 C25 C26 C19 -179.8(4) . . . . ?
C24 C25 C26 C27 -0.2(6) . . . . ?
N4 C19 C26 C25 180.0(3) . . . . ?
C18 C19 C26 C25 1.8(5) 2_655 . . . ?
N4 C19 C26 C27 0.4(5) . . . . ?
C18 C19 C26 C27 -177.7(3) 2_655 . . . ?
C23 C22 C27 C21 179.3(4) . . . . ?
C23 C22 C27 C26 -0.3(6) . . . . ?
C20 C21 C27 C22 179.7(3) . . . . ?
C20 C21 C27 C26 -0.7(5) . . . . ?
C25 C26 C27 C22 0.3(5) . . . . ?
C19 C26 C27 C22 179.8(3) . . . . ?
C25 C26 C27 C21 -179.4(3) . . . . ?
C19 C26 C27 C21 0.2(5) . . . . ?
